data_4076937
loop_
_publ_author_name
'Lindner, Ekkehard'
'Ayasse, Christoph S.'
'Eichele, Klaus'
'Steimann, Manfred'

_publ_section_title
;
 Macrocyclic Di- and Tetranuclear Osmacycloferrocenophanes&#x2020;,1
;
_journal_issue 20
_journal_name_full Organometallics
_journal_page_first 4217
_journal_paper_doi 10.1021/om020310l
_journal_volume 21
_journal_year 2002
_chemical_formula_moiety 'C84 H96 Fe2 O8 Os2, C6 H14'
_chemical_formula_sum 'C90 H110 Fe2 O8 Os2'
_chemical_formula_weight 1811.88
_chemical_name_common 'compound 4h * n-hexane'
_chemical_name_systematic
; 
 ? 
;
_space_group_IT_number 2
_symmetry_cell_setting triclinic
_symmetry_space_group_name_Hall '-P 1'
_symmetry_space_group_name_H-M 'P -1'
_atom_sites_solution_hydrogens geom
_atom_sites_solution_primary direct
_atom_sites_solution_secondary difmap
_audit_creation_method SHELXL-97
_cell_angle_alpha 93.038(8)
_cell_angle_beta 92.63(2)
_cell_angle_gamma 104.982(9)
_cell_formula_units_Z 1
_cell_length_a 6.6774(19)
_cell_length_b 11.1945(16)
_cell_length_c 29.219(4)
_cell_measurement_reflns_used 28
_cell_measurement_temperature 173(2)
_cell_measurement_theta_max 12.36
_cell_measurement_theta_min 5.11
_cell_volume 2102.9(7)
_computing_cell_refinement 'Bruker XSCANS'
_computing_data_collection 'Bruker XSCANS'
_computing_data_reduction 'Bruker SHELXTL'
_computing_molecular_graphics 'Bruker SHELXTL'
_computing_publication_material 'Bruker SHELXTL'
_computing_structure_refinement 'SHELXL-97 (Sheldrick, 1997)'
_computing_structure_solution 'SHELXS-97 (Sheldrick, 1990)'
_diffrn_ambient_temperature 173(2)
_diffrn_measured_fraction_theta_full 0.999
_diffrn_measured_fraction_theta_max 0.999
_diffrn_measurement_device_type 'Bruker P4'
_diffrn_measurement_method '\w scans'
_diffrn_radiation_monochromator graphite
_diffrn_radiation_source 'fine-focus sealed tube'
_diffrn_radiation_type MoK\a
_diffrn_radiation_wavelength 0.71073
_diffrn_reflns_av_R_equivalents 0.0430
_diffrn_reflns_av_sigmaI/netI 0.1009
_diffrn_reflns_limit_h_max 1
_diffrn_reflns_limit_h_min -8
_diffrn_reflns_limit_k_max 14
_diffrn_reflns_limit_k_min -14
_diffrn_reflns_limit_l_max 37
_diffrn_reflns_limit_l_min -37
_diffrn_reflns_number 12141
_diffrn_reflns_theta_full 27.50
_diffrn_reflns_theta_max 27.50
_diffrn_reflns_theta_min 2.06
_diffrn_standards_interval_count 98
_diffrn_standards_number 2
_exptl_absorpt_coefficient_mu 3.402
_exptl_absorpt_correction_type none
_exptl_crystal_colour yellow
_exptl_crystal_density_diffrn 1.431
_exptl_crystal_density_method 'not measured'
_exptl_crystal_description needle
_exptl_crystal_F_000 918
_exptl_crystal_size_max 0.50
_exptl_crystal_size_mid 0.08
_exptl_crystal_size_min 0.08
_refine_diff_density_max 2.061
_refine_diff_density_min -1.243
_refine_diff_density_rms 0.129
_refine_ls_extinction_method none
_refine_ls_goodness_of_fit_ref 1.018
_refine_ls_hydrogen_treatment mixed
_refine_ls_matrix_type full
_refine_ls_number_parameters 446
_refine_ls_number_reflns 9664
_refine_ls_number_restraints 14
_refine_ls_restrained_S_all 1.020
_refine_ls_R_factor_all 0.1299
_refine_ls_R_factor_gt 0.0666
_refine_ls_shift/su_max 2.297
_refine_ls_shift/su_mean 0.028
_refine_ls_structure_factor_coef Fsqd
_refine_ls_weighting_details 'calc w=1/[\s^2^(Fo^2^)+(0.0671P)^2^+2.2041P] where P=(Fo^2^+2Fc^2^)/3'
_refine_ls_weighting_scheme calc
_refine_ls_wR_factor_gt 0.1363
_refine_ls_wR_factor_ref 0.1621
_reflns_number_gt 5680
_reflns_number_total 9664
_reflns_threshold_expression >2sigma(I)
_cod_data_source_file om020310l.cif
_cod_data_source_block ayasse06
_cod_depositor_comments
;
The following automatic conversions were performed:

'_symmetry_cell_setting' value 'Triclinic' changed to 'triclinic'
according to /home/saulius/struct/CIF-dictionaries/cif_core.dic
dictionary named 'cif_core.dic' version 2.4.1 from 2010-06-29.

Automatic conversion script
Id: cif_fix_values 1715 2011-07-08 13:25:40Z adriana 
;
_cod_original_sg_symbol_H-M P-1
_cod_database_code 4076937

loop_
_symmetry_equiv_pos_as_xyz
'x, y, z'
'-x, -y, -z'

loop_
_atom_site_label
_atom_site_type_symbol
_atom_site_fract_x
_atom_site_fract_y
_atom_site_fract_z
_atom_site_U_iso_or_equiv
_atom_site_adp_type
_atom_site_occupancy
_atom_site_symmetry_multiplicity
_atom_site_calc_flag
_atom_site_refinement_flags
Os1 Os -0.17143(7) 0.54761(4) 0.583692(12) 0.06178(17) Uani 1 1 d D
Fe1 Fe 0.74862(14) -0.24813(8) 1.00140(3) 0.0259(2) Uani 1 1 d .
C1 C 0.1109(16) 0.6439(12) 0.5762(4) 0.091(4) Uani 1 1 d D
O1 O 0.2811(14) 0.6963(11) 0.5734(3) 0.132(4) Uani 1 1 d D
C2 C -0.2913(16) 0.6136(9) 0.5322(3) 0.070(3) Uani 1 1 d D
O2 O -0.3640(13) 0.6543(7) 0.5025(2) 0.095(2) Uani 1 1 d D
C3 C -0.1434(18) 0.4000(10) 0.5499(3) 0.080(3) Uani 1 1 d D
O3 O -0.1203(16) 0.3152(9) 0.5294(3) 0.112(3) Uani 1 1 d D
C4 C -0.4338(18) 0.4626(10) 0.6031(3) 0.120(7) Uani 1 1 d D
O4 O -0.5931(13) 0.4097(9) 0.6174(3) 0.100(3) Uani 1 1 d D
C5 C -0.0396(16) 0.4913(9) 0.6480(3) 0.066(3) Uani 1 1 d .
H5A H 0.1127 0.5270 0.6498 0.079 Uiso 1 1 calc R
H5B H -0.0950 0.5288 0.6744 0.079 Uiso 1 1 calc R
C6 C -0.0833(16) 0.3512(9) 0.6533(3) 0.070(3) Uani 1 1 d .
H6A H -0.2352 0.3156 0.6535 0.084 Uiso 1 1 calc R
H6B H -0.0343 0.3123 0.6263 0.084 Uiso 1 1 calc R
C7 C 0.0200(16) 0.3184(9) 0.6966(3) 0.063(3) Uani 1 1 d .
H7A H 0.1703 0.3604 0.6980 0.076 Uiso 1 1 calc R
H7B H -0.0395 0.3494 0.7238 0.076 Uiso 1 1 calc R
C8 C -0.0083(15) 0.1814(9) 0.6982(3) 0.065(3) Uani 1 1 d .
H8A H 0.0290 0.1485 0.6686 0.078 Uiso 1 1 calc R
H8B H -0.1567 0.1412 0.7019 0.078 Uiso 1 1 calc R
C9 C 0.1216(14) 0.1469(8) 0.7369(3) 0.051(2) Uani 1 1 d .
C10 C 0.0322(14) 0.0917(9) 0.7749(3) 0.063(2) Uani 1 1 d .
H10 H -0.1140 0.0740 0.7769 0.075 Uiso 1 1 calc R
C11 C 0.1535(12) 0.0619(8) 0.8103(3) 0.051(2) Uani 1 1 d .
H11 H 0.0880 0.0269 0.8365 0.061 Uiso 1 1 calc R
C12 C 0.3627(12) 0.0810(6) 0.8087(2) 0.0397(17) Uani 1 1 d .
C13 C 0.4500(15) 0.1376(10) 0.7707(3) 0.071(3) Uani 1 1 d .
H13 H 0.5963 0.1551 0.7687 0.085 Uiso 1 1 calc R
C14 C 0.3331(17) 0.1695(10) 0.7357(3) 0.076(3) Uani 1 1 d .
H14 H 0.4001 0.2079 0.7103 0.091 Uiso 1 1 calc R
C15 C 0.4932(12) 0.0451(6) 0.8462(2) 0.0389(17) Uani 1 1 d .
H15A H 0.4903 0.0973 0.8745 0.047 Uiso 1 1 calc R
H15B H 0.6388 0.0642 0.8372 0.047 Uiso 1 1 calc R
C16 C 0.4274(12) -0.0894(7) 0.8572(2) 0.0405(17) Uani 1 1 d .
H16A H 0.4130 -0.1425 0.8284 0.049 Uiso 1 1 calc R
H16B H 0.2897 -0.1063 0.8704 0.049 Uiso 1 1 calc R
C17 C 0.5811(11) -0.1235(6) 0.8908(2) 0.0352(16) Uani 1 1 d .
H17A H 0.5915 -0.0724 0.9200 0.042 Uiso 1 1 calc R
H17B H 0.7199 -0.1035 0.8781 0.042 Uiso 1 1 calc R
C18 C 0.5199(10) -0.2602(6) 0.9008(2) 0.0311(15) Uani 1 1 d .
H18A H 0.3838 -0.2790 0.9147 0.037 Uiso 1 1 calc R
H18B H 0.5028 -0.3110 0.8714 0.037 Uiso 1 1 calc R
C19 C 0.6755(10) -0.2983(6) 0.9326(2) 0.0285(14) Uani 1 1 d .
C20 C 0.8916(11) -0.2400(6) 0.9402(2) 0.0346(16) Uani 1 1 d .
H20 H 0.9653 -0.1677 0.9265 0.042 Uiso 1 1 calc R
C21 C 0.9793(11) -0.3090(6) 0.9720(2) 0.0368(16) Uani 1 1 d .
H21 H 1.1199 -0.2897 0.9837 0.044 Uiso 1 1 calc R
C22 C 0.8177(10) -0.4108(6) 0.9828(2) 0.0325(15) Uani 1 1 d .
H22 H 0.8309 -0.4732 1.0026 0.039 Uiso 1 1 calc R
C23 C 0.6324(10) -0.4034(6) 0.9588(2) 0.0310(15) Uani 1 1 d .
H23 H 0.5000 -0.4602 0.9601 0.037 Uiso 1 1 calc R
C24 C 0.2684(10) 0.2378(6) 0.9281(2) 0.0286(14) Uani 1 1 d .
C25 C 0.4673(10) 0.2460(6) 0.9508(2) 0.0288(14) Uani 1 1 d .
H25 H 0.5917 0.3087 0.9478 0.035 Uiso 1 1 calc R
C26 C 0.4443(11) 0.1431(6) 0.9785(2) 0.0328(15) Uani 1 1 d .
H26 H 0.5514 0.1254 0.9974 0.039 Uiso 1 1 calc R
C27 C 0.2354(10) 0.0715(6) 0.9733(2) 0.0317(15) Uani 1 1 d .
H27 H 0.1782 -0.0023 0.9880 0.038 Uiso 1 1 calc R
C28 C 0.1260(10) 0.1289(6) 0.9422(2) 0.0297(14) Uani 1 1 d .
H28 H -0.0169 0.1000 0.9324 0.036 Uiso 1 1 calc R
C29 C 0.2266(11) 0.3240(6) 0.8928(2) 0.0362(16) Uani 1 1 d .
H29A H 0.2581 0.2932 0.8623 0.043 Uiso 1 1 calc R
H29B H 0.3232 0.4070 0.9001 0.043 Uiso 1 1 calc R
C30 C 0.0046(11) 0.3378(7) 0.8898(3) 0.0396(17) Uani 1 1 d .
H30A H -0.0275 0.3705 0.9200 0.048 Uiso 1 1 calc R
H30B H -0.0935 0.2553 0.8826 0.048 Uiso 1 1 calc R
C31 C -0.0259(12) 0.4256(7) 0.8528(3) 0.0460(19) Uani 1 1 d .
H31A H 0.0747 0.5074 0.8595 0.055 Uiso 1 1 calc R
H31B H 0.0023 0.3917 0.8225 0.055 Uiso 1 1 calc R
C32 C -0.2406(13) 0.4414(8) 0.8508(3) 0.049(2) Uani 1 1 d .
H32A H -0.2696 0.4691 0.8820 0.059 Uiso 1 1 calc R
H32B H -0.3384 0.3592 0.8429 0.059 Uiso 1 1 calc R
C33 C -0.2882(13) 0.5315(7) 0.8175(3) 0.0452(19) Uani 1 1 d .
C34 C -0.1504(15) 0.6473(8) 0.8134(3) 0.061(2) Uani 1 1 d .
H34 H -0.0190 0.6672 0.8300 0.073 Uiso 1 1 calc R
C35 C -0.1997(16) 0.7333(8) 0.7861(3) 0.064(3) Uani 1 1 d .
H35 H -0.1017 0.8108 0.7837 0.076 Uiso 1 1 calc R
C36 C -0.3960(16) 0.7069(9) 0.7615(3) 0.059(2) Uani 1 1 d .
C37 C -0.5294(17) 0.5916(9) 0.7654(3) 0.072(3) Uani 1 1 d .
H37 H -0.6605 0.5704 0.7487 0.087 Uiso 1 1 calc R
C38 C -0.4775(14) 0.5056(8) 0.7930(3) 0.058(2) Uani 1 1 d .
H38 H -0.5743 0.4275 0.7951 0.069 Uiso 1 1 calc R
C39 C -0.448(2) 0.8001(9) 0.7315(3) 0.091(4) Uani 1 1 d .
H39A H -0.5933 0.7690 0.7188 0.110 Uiso 1 1 calc R
H39B H -0.4365 0.8783 0.7501 0.110 Uiso 1 1 calc R
C40 C -0.307(2) 0.8253(10) 0.6930(3) 0.095(4) Uani 1 1 d .
H40A H -0.1609 0.8548 0.7056 0.114 Uiso 1 1 calc R
H40B H -0.3388 0.8915 0.6751 0.114 Uiso 1 1 calc R
C41 C -0.3313(18) 0.7050(9) 0.6602(3) 0.075(3) Uani 1 1 d .
H41A H -0.3260 0.6352 0.6793 0.090 Uiso 1 1 calc R
H41B H -0.4703 0.6845 0.6438 0.090 Uiso 1 1 calc R
C42 C -0.175(2) 0.7146(11) 0.6262(3) 0.088(4) Uani 1 1 d .
H42A H -0.0364 0.7457 0.6426 0.106 Uiso 1 1 calc R
H42B H -0.1917 0.7785 0.6052 0.106 Uiso 1 1 calc R
C60 C 0.423(6) 0.048(4) 0.5816(14) 0.40(2) Uiso 1 1 d D
H60A H 0.4764 0.1244 0.6015 0.606 Uiso 1 1 calc R
H60B H 0.5118 0.0487 0.5559 0.606 Uiso 1 1 calc R
H60C H 0.4211 -0.0237 0.5993 0.606 Uiso 1 1 calc R
C61 C 0.190(6) 0.041(4) 0.5622(14) 0.37(2) Uiso 1 1 d D
H61A H 0.0948 -0.0180 0.5803 0.446 Uiso 1 1 calc R
H61B H 0.1662 0.1238 0.5695 0.446 Uiso 1 1 calc R
C62 C 0.118(5) 0.006(4) 0.5108(14) 0.34(2) Uiso 1 1 d D
H62A H 0.1469 -0.0756 0.5035 0.402 Uiso 1 1 calc R
H62B H 0.2132 0.0663 0.4929 0.402 Uiso 1 1 calc R

loop_
_atom_site_aniso_label
_atom_site_aniso_U_11
_atom_site_aniso_U_22
_atom_site_aniso_U_33
_atom_site_aniso_U_23
_atom_site_aniso_U_13
_atom_site_aniso_U_12
Os1 0.0706(3) 0.0816(3) 0.0417(2) 0.01657(17) -0.00466(17) 0.0342(2)
Fe1 0.0218(5) 0.0219(5) 0.0325(5) 0.0030(4) -0.0005(4) 0.0031(4)
C1 0.068(8) 0.146(11) 0.057(6) 0.040(7) -0.009(6) 0.022(8)
O1 0.069(6) 0.206(11) 0.116(7) 0.073(7) -0.008(5) 0.017(7)
C2 0.081(7) 0.085(7) 0.050(5) 0.023(5) -0.009(5) 0.030(6)
O2 0.110(6) 0.112(6) 0.069(4) 0.036(4) -0.019(4) 0.040(5)
C3 0.099(9) 0.111(9) 0.051(6) 0.021(6) 0.000(6) 0.061(8)
O3 0.172(9) 0.130(7) 0.060(5) 0.006(5) 0.016(5) 0.086(7)
C4 0.228(18) 0.155(13) 0.041(5) -0.029(7) -0.048(8) 0.179(14)
O4 0.089(6) 0.113(7) 0.107(7) 0.013(5) 0.017(5) 0.039(6)
C5 0.080(7) 0.086(7) 0.040(4) 0.013(4) -0.010(5) 0.036(6)
C6 0.076(7) 0.081(7) 0.062(6) 0.029(5) -0.008(5) 0.034(6)
C7 0.076(7) 0.074(6) 0.045(5) 0.016(4) -0.011(5) 0.030(5)
C8 0.069(6) 0.074(6) 0.050(5) 0.017(4) -0.014(5) 0.016(5)
C9 0.059(6) 0.059(5) 0.039(4) 0.017(4) -0.002(4) 0.019(5)
C10 0.041(5) 0.091(7) 0.058(5) 0.025(5) 0.001(4) 0.017(5)
C11 0.041(5) 0.072(6) 0.038(4) 0.008(4) -0.005(4) 0.014(4)
C12 0.043(5) 0.033(4) 0.041(4) 0.001(3) -0.003(3) 0.008(3)
C13 0.055(6) 0.106(8) 0.067(6) 0.042(6) 0.017(5) 0.039(6)
C14 0.082(8) 0.098(8) 0.062(6) 0.045(6) 0.023(5) 0.037(6)
C15 0.045(4) 0.036(4) 0.036(4) 0.004(3) 0.000(3) 0.010(3)
C16 0.038(4) 0.042(4) 0.041(4) 0.002(3) -0.007(3) 0.011(4)
C17 0.036(4) 0.031(4) 0.037(4) 0.002(3) -0.008(3) 0.007(3)
C18 0.032(4) 0.023(3) 0.033(3) -0.002(3) -0.003(3) -0.001(3)
C19 0.025(3) 0.023(3) 0.036(3) 0.002(3) 0.002(3) 0.003(3)
C20 0.032(4) 0.035(4) 0.035(4) 0.004(3) 0.007(3) 0.005(3)
C21 0.033(4) 0.039(4) 0.040(4) -0.004(3) 0.001(3) 0.013(3)
C22 0.034(4) 0.023(3) 0.042(4) 0.006(3) 0.005(3) 0.009(3)
C23 0.027(4) 0.019(3) 0.043(4) 0.000(3) 0.004(3) -0.001(3)
C24 0.029(4) 0.029(3) 0.026(3) 0.003(3) 0.003(3) 0.003(3)
C25 0.025(3) 0.026(3) 0.036(3) 0.003(3) 0.002(3) 0.008(3)
C26 0.033(4) 0.027(3) 0.039(4) 0.000(3) 0.000(3) 0.009(3)
C27 0.033(4) 0.023(3) 0.039(4) 0.003(3) 0.001(3) 0.006(3)
C28 0.022(3) 0.026(3) 0.036(3) -0.001(3) -0.002(3) -0.002(3)
C29 0.032(4) 0.035(4) 0.039(4) 0.009(3) 0.004(3) 0.002(3)
C30 0.029(4) 0.039(4) 0.049(4) 0.007(3) -0.007(3) 0.007(3)
C31 0.037(4) 0.052(5) 0.049(4) 0.019(4) -0.002(4) 0.008(4)
C32 0.049(5) 0.051(5) 0.048(4) 0.004(4) -0.007(4) 0.015(4)
C33 0.051(5) 0.038(4) 0.047(4) 0.007(3) -0.006(4) 0.012(4)
C34 0.065(6) 0.053(5) 0.062(5) 0.007(4) -0.008(5) 0.012(5)
C35 0.079(7) 0.038(5) 0.071(6) 0.010(4) -0.009(5) 0.011(5)
C36 0.079(7) 0.063(6) 0.041(4) -0.001(4) -0.001(4) 0.032(5)
C37 0.087(8) 0.063(6) 0.065(6) -0.003(5) -0.034(5) 0.024(6)
C38 0.061(6) 0.055(5) 0.057(5) 0.009(4) -0.011(4) 0.015(5)
C39 0.163(12) 0.062(6) 0.062(6) 0.005(5) -0.018(7) 0.058(7)
C40 0.176(13) 0.069(7) 0.059(6) 0.019(5) 0.002(7) 0.065(8)
C41 0.094(8) 0.073(7) 0.063(6) 0.015(5) -0.008(6) 0.030(6)
C42 0.115(10) 0.104(9) 0.054(6) 0.037(6) 0.002(6) 0.040(8)

loop_
_atom_type_symbol
_atom_type_description
_atom_type_scat_dispersion_real
_atom_type_scat_dispersion_imag
_atom_type_scat_source
C C 0.0033 0.0016 'International Tables Vol C Tables 4.2.6.8 and 6.1.1.4'
H H 0.0000 0.0000 'International Tables Vol C Tables 4.2.6.8 and 6.1.1.4'
O O 0.0106 0.0060 'International Tables Vol C Tables 4.2.6.8 and 6.1.1.4'
Fe Fe 0.3463 0.8444 'International Tables Vol C Tables 4.2.6.8 and 6.1.1.4'
Os Os -1.2165 7.6030 'International Tables Vol C Tables 4.2.6.8 and 6.1.1.4'

loop_
_geom_angle_atom_site_label_1
_geom_angle_atom_site_label_2
_geom_angle_atom_site_label_3
_geom_angle
_geom_angle_site_symmetry_1
_geom_angle_site_symmetry_3
C4 Os1 C3 91.6(5) . .
C4 Os1 C2 93.3(4) . .
C3 Os1 C2 95.8(4) . .
C4 Os1 C1 169.0(4) . .
C3 Os1 C1 95.1(6) . .
C2 Os1 C1 94.6(4) . .
C4 Os1 C42 91.2(4) . .
C3 Os1 C42 174.2(4) . .
C2 Os1 C42 89.1(4) . .
C1 Os1 C42 81.4(5) . .
C4 Os1 C5 86.0(4) . .
C3 Os1 C5 91.2(4) . .
C2 Os1 C5 173.0(4) . .
C1 Os1 C5 85.2(4) . .
C42 Os1 C5 84.0(4) . .
C4 Os1 Fe1 76.3(3) . 2_657
C3 Os1 Fe1 98.2(3) . 2_657
C2 Os1 Fe1 162.7(3) . 2_657
C1 Os1 Fe1 94.1(3) . 2_657
C42 Os1 Fe1 77.6(2) . 2_657
C5 Os1 Fe1 11.9(3) . 2_657
C4 Os1 Fe1 83.3(3) . .
C3 Os1 Fe1 76.8(3) . .
C2 Os1 Fe1 171.7(3) . .
C1 Os1 Fe1 89.7(3) . .
C42 Os1 Fe1 98.5(2) . .
C5 Os1 Fe1 14.8(3) . .
Fe1 Os1 Fe1 22.347(8) 2_657 .
C4 Os1 Os1 80.1(3) . 2_657
C3 Os1 Os1 86.0(3) . 2_657
C2 Os1 Os1 173.3(3) . 2_657
C1 Os1 Os1 91.7(3) . 2_657
C42 Os1 Os1 89.5(2) . 2_657
C5 Os1 Os1 8.0(3) . 2_657
Fe1 Os1 Os1 12.724(5) 2_657 2_657
Fe1 Os1 Os1 9.623(4) . 2_657
C23 Fe1 C26 119.3(3) . 2_657
C23 Fe1 C21 68.2(3) . .
C26 Fe1 C21 163.6(3) 2_657 .
C23 Fe1 C22 40.6(3) . .
C26 Fe1 C22 154.2(3) 2_657 .
C21 Fe1 C22 40.4(3) . .
C23 Fe1 C27 154.3(3) . 2_657
C26 Fe1 C27 40.5(3) 2_657 2_657
C21 Fe1 C27 127.0(3) . 2_657
C22 Fe1 C27 164.0(3) . 2_657
C23 Fe1 C25 106.7(3) . 2_657
C26 Fe1 C25 40.7(2) 2_657 2_657
C21 Fe1 C25 154.8(3) . 2_657
C22 Fe1 C25 119.7(3) . 2_657
C27 Fe1 C25 68.3(3) 2_657 2_657
C23 Fe1 C19 40.3(2) . .
C26 Fe1 C19 106.7(3) 2_657 .
C21 Fe1 C19 68.8(3) . .
C22 Fe1 C19 68.4(3) . .
C27 Fe1 C19 120.2(3) 2_657 .
C25 Fe1 C19 124.2(3) 2_657 .
C23 Fe1 C20 67.5(3) . .
C26 Fe1 C20 125.7(3) 2_657 .
C21 Fe1 C20 41.0(3) . .
C22 Fe1 C20 68.0(3) . .
C27 Fe1 C20 109.0(3) 2_657 .
C25 Fe1 C20 161.9(3) 2_657 .
C19 Fe1 C20 40.4(3) . .
C23 Fe1 C28 163.3(3) . 2_657
C26 Fe1 C28 68.0(3) 2_657 2_657
C21 Fe1 C28 109.1(3) . 2_657
C22 Fe1 C28 126.7(3) . 2_657
C27 Fe1 C28 40.4(2) 2_657 2_657
C25 Fe1 C28 68.2(3) 2_657 2_657
C19 Fe1 C28 155.7(3) . 2_657
C20 Fe1 C28 122.1(3) . 2_657
C23 Fe1 C24 125.4(3) . 2_657
C26 Fe1 C24 68.4(3) 2_657 2_657
C21 Fe1 C24 120.7(3) . 2_657
C22 Fe1 C24 107.8(3) . 2_657
C27 Fe1 C24 68.3(3) 2_657 2_657
C25 Fe1 C24 40.8(2) 2_657 2_657
C19 Fe1 C24 161.7(3) . 2_657
C20 Fe1 C24 156.5(3) . 2_657
C28 Fe1 C24 40.5(2) 2_657 2_657
C23 Fe1 Fe1 119.43(19) . 2_657
C26 Fe1 Fe1 22.37(19) 2_657 2_657
C21 Fe1 Fe1 141.7(2) . 2_657
C22 Fe1 Fe1 159.79(19) . 2_657
C27 Fe1 Fe1 35.14(19) 2_657 2_657
C25 Fe1 Fe1 63.02(17) 2_657 2_657
C19 Fe1 Fe1 93.23(18) . 2_657
C20 Fe1 Fe1 103.89(19) . 2_657
C28 Fe1 Fe1 73.46(18) 2_657 2_657
C24 Fe1 Fe1 86.83(18) 2_657 2_657
C23 Fe1 Os1 86.45(18) . .
C26 Fe1 Os1 63.05(19) 2_657 .
C21 Fe1 Os1 104.9(2) . .
C22 Fe1 Os1 119.10(19) . .
C27 Fe1 Os1 70.17(18) 2_657 .
C25 Fe1 Os1 99.19(17) 2_657 .
C19 Fe1 Os1 50.79(17) . .
C20 Fe1 Os1 63.93(19) . .
C28 Fe1 Os1 109.93(18) 2_657 .
C24 Fe1 Os1 130.79(18) 2_657 .
Fe1 Fe1 Os1 44.079(14) 2_657 .
O1 C1 Os1 176.2(10) . .
O2 C2 Os1 178.3(10) . .
O3 C3 Os1 177.6(12) . .
O4 C4 Os1 176.6(9) . .
C6 C5 Os1 116.2(6) . .
C7 C6 C5 113.7(8) . .
C8 C7 C6 112.2(8) . .
C7 C8 C9 113.5(7) . .
C14 C9 C10 117.0(8) . .
C14 C9 C8 121.4(8) . .
C10 C9 C8 121.6(8) . .
C9 C10 C11 120.9(8) . .
C12 C11 C10 122.2(8) . .
C11 C12 C13 116.1(7) . .
C11 C12 C15 122.4(7) . .
C13 C12 C15 121.6(7) . .
C14 C13 C12 122.5(9) . .
C9 C14 C13 121.2(8) . .
C12 C15 C16 115.3(6) . .
C15 C16 C17 112.6(6) . .
C16 C17 C18 113.0(6) . .
C19 C18 C17 114.2(5) . .
C23 C19 C20 107.0(6) . .
C23 C19 C18 125.6(6) . .
C20 C19 C18 127.4(6) . .
C23 C19 Fe1 69.1(4) . .
C20 C19 Fe1 69.9(4) . .
C18 C19 Fe1 128.4(5) . .
C19 C20 C21 108.4(6) . .
C19 C20 Fe1 69.7(4) . .
C21 C20 Fe1 68.8(4) . .
C22 C21 C20 107.3(6) . .
C22 C21 Fe1 69.8(4) . .
C20 C21 Fe1 70.2(4) . .
C21 C22 C23 108.0(6) . .
C21 C22 Fe1 69.8(4) . .
C23 C22 Fe1 69.5(4) . .
C19 C23 C22 109.3(6) . .
C19 C23 Fe1 70.6(4) . .
C22 C23 Fe1 69.9(4) . .
C28 C24 C25 107.5(5) . .
C28 C24 C29 127.3(6) . .
C25 C24 C29 125.0(6) . .
C28 C24 Fe1 69.7(3) . 2_657
C25 C24 Fe1 69.2(3) . 2_657
C29 C24 Fe1 130.3(5) . 2_657
C26 C25 C24 107.6(6) . .
C26 C25 Fe1 69.1(4) . 2_657
C24 C25 Fe1 70.0(4) . 2_657
C27 C26 C25 108.6(6) . .
C27 C26 Fe1 70.1(4) . 2_657
C25 C26 Fe1 70.3(4) . 2_657
C26 C27 C28 108.2(6) . .
C26 C27 Fe1 69.5(4) . 2_657
C28 C27 Fe1 70.4(4) . 2_657
C27 C28 C24 108.1(6) . .
C27 C28 Fe1 69.2(4) . 2_657
C24 C28 Fe1 69.8(3) . 2_657
C24 C29 C30 114.9(6) . .
C29 C30 C31 111.7(6) . .
C32 C31 C30 111.6(6) . .
C31 C32 C33 116.9(7) . .
C38 C33 C34 117.6(7) . .
C38 C33 C32 120.7(7) . .
C34 C33 C32 121.5(7) . .
C35 C34 C33 121.9(9) . .
C34 C35 C36 120.3(9) . .
C37 C36 C35 117.2(8) . .
C37 C36 C39 122.6(9) . .
C35 C36 C39 120.1(10) . .
C36 C37 C38 121.8(9) . .
C33 C38 C37 121.2(9) . .
C40 C39 C36 111.6(9) . .
C39 C40 C41 111.1(10) . .
C42 C41 C40 115.0(10) . .
C41 C42 Os1 118.4(8) . .
C62 C61 C60 122(3) . .
C61 C62 C62 124(4) . 2_556

loop_
_geom_bond_atom_site_label_1
_geom_bond_atom_site_label_2
_geom_bond_distance
_geom_bond_site_symmetry_2
Os1 C4 1.892(13) .
Os1 C3 1.935(10) .
Os1 C2 1.940(7) .
Os1 C1 1.943(11) .
Os1 C42 2.193(12) .
Os1 C5 2.228(8) .
Os1 Fe1 13.124(2) 2_657
Os1 Fe1 17.292(3) .
Os1 Os1 29.850(5) 2_657
Fe1 C23 2.039(6) .
Fe1 C26 2.041(7) 2_657
Fe1 C21 2.043(7) .
Fe1 C22 2.044(6) .
Fe1 C27 2.049(6) 2_657
Fe1 C25 2.057(6) 2_657
Fe1 C19 2.060(6) .
Fe1 C20 2.061(7) .
Fe1 C28 2.065(6) 2_657
Fe1 C24 2.066(6) 2_657
Fe1 Fe1 7.173(2) 2_657
C1 O1 1.145(10) .
C2 O2 1.145(9) .
C3 O3 1.143(10) .
C4 O4 1.183(12) .
C5 C6 1.538(13) .
C6 C7 1.520(11) .
C7 C8 1.500(12) .
C8 C9 1.520(10) .
C9 C14 1.371(13) .
C9 C10 1.383(11) .
C10 C11 1.391(11) .
C11 C12 1.361(11) .
C12 C13 1.385(11) .
C12 C15 1.504(9) .
C13 C14 1.374(12) .
C15 C16 1.513(10) .
C16 C17 1.521(9) .
C17 C18 1.527(9) .
C18 C19 1.519(9) .
C19 C23 1.412(9) .
C19 C20 1.423(9) .
C20 C21 1.437(9) .
C21 C22 1.413(10) .
C22 C23 1.417(9) .
C24 C28 1.431(9) .
C24 C25 1.436(9) .
C24 C29 1.513(9) .
C24 Fe1 2.067(6) 2_657
C25 C26 1.423(9) .
C25 Fe1 2.057(6) 2_657
C26 C27 1.415(9) .
C26 Fe1 2.041(7) 2_657
C27 C28 1.420(9) .
C27 Fe1 2.049(6) 2_657
C28 Fe1 2.065(6) 2_657
C29 C30 1.529(10) .
C30 C31 1.541(9) .
C31 C32 1.488(11) .
C32 C33 1.519(10) .
C33 C38 1.378(11) .
C33 C34 1.397(12) .
C34 C35 1.376(12) .
C35 C36 1.418(13) .
C36 C37 1.379(13) .
C36 C39 1.496(12) .
C37 C38 1.389(12) .
C39 C40 1.494(16) .
C40 C41 1.579(14) .
C41 C42 1.464(14) .
C60 C61 1.61(3) .
C61 C62 1.55(3) .
C62 C62 1.65(6) 2_556

loop_
_geom_torsion_atom_site_label_1
_geom_torsion_atom_site_label_2
_geom_torsion_atom_site_label_3
_geom_torsion_atom_site_label_4
_geom_torsion
_geom_torsion_site_symmetry_1
_geom_torsion_site_symmetry_4
C4 Os1 Fe1 C23 70.6(4) . .
C3 Os1 Fe1 C23 -22.6(4) . .
C2 Os1 Fe1 C23 4(2) . .
C1 Os1 Fe1 C23 -117.9(4) . .
C42 Os1 Fe1 C23 160.9(4) . .
C5 Os1 Fe1 C23 170.3(11) . .
Fe1 Os1 Fe1 C23 140.52(19) 2_657 .
Os1 Os1 Fe1 C23 140.52(19) 2_657 .
C4 Os1 Fe1 C26 -55.0(4) . 2_657
C3 Os1 Fe1 C26 -148.2(4) . 2_657
C2 Os1 Fe1 C26 -122(2) . 2_657
C1 Os1 Fe1 C26 116.5(5) . 2_657
C42 Os1 Fe1 C26 35.3(4) . 2_657
C5 Os1 Fe1 C26 44.7(11) . 2_657
Fe1 Os1 Fe1 C26 14.9(2) 2_657 2_657
Os1 Os1 Fe1 C26 14.9(2) 2_657 2_657
C4 Os1 Fe1 C21 137.0(4) . .
C3 Os1 Fe1 C21 43.8(4) . .
C2 Os1 Fe1 C21 70(2) . .
C1 Os1 Fe1 C21 -51.6(5) . .
C42 Os1 Fe1 C21 -132.8(4) . .
C5 Os1 Fe1 C21 -123.4(11) . .
Fe1 Os1 Fe1 C21 -153.1(2) 2_657 .
Os1 Os1 Fe1 C21 -153.1(2) 2_657 .
C4 Os1 Fe1 C22 95.8(4) . .
C3 Os1 Fe1 C22 2.6(4) . .
C2 Os1 Fe1 C22 29(2) . .
C1 Os1 Fe1 C22 -92.7(5) . .
C42 Os1 Fe1 C22 -173.9(4) . .
C5 Os1 Fe1 C22 -164.5(11) . .
Fe1 Os1 Fe1 C22 165.7(2) 2_657 .
Os1 Os1 Fe1 C22 165.7(2) 2_657 .
C4 Os1 Fe1 C27 -98.6(4) . 2_657
C3 Os1 Fe1 C27 168.2(4) . 2_657
C2 Os1 Fe1 C27 -165(2) . 2_657
C1 Os1 Fe1 C27 72.9(4) . 2_657
C42 Os1 Fe1 C27 -8.3(4) . 2_657
C5 Os1 Fe1 C27 1.1(11) . 2_657
Fe1 Os1 Fe1 C27 -28.7(2) 2_657 2_657
Os1 Os1 Fe1 C27 -28.7(2) 2_657 2_657
C4 Os1 Fe1 C25 -35.7(4) . 2_657
C3 Os1 Fe1 C25 -129.0(4) . 2_657
C2 Os1 Fe1 C25 -102(2) . 2_657
C1 Os1 Fe1 C25 135.7(4) . 2_657
C42 Os1 Fe1 C25 54.5(4) . 2_657
C5 Os1 Fe1 C25 63.9(11) . 2_657
Fe1 Os1 Fe1 C25 34.14(19) 2_657 2_657
Os1 Os1 Fe1 C25 34.14(19) 2_657 2_657
C4 Os1 Fe1 C19 91.3(4) . .
C3 Os1 Fe1 C19 -1.9(4) . .
C2 Os1 Fe1 C19 25(2) . .
C1 Os1 Fe1 C19 -97.2(5) . .
C42 Os1 Fe1 C19 -178.4(4) . .
C5 Os1 Fe1 C19 -169.0(11) . .
Fe1 Os1 Fe1 C19 161.2(2) 2_657 .
Os1 Os1 Fe1 C19 161.2(2) 2_657 .
C4 Os1 Fe1 C20 137.3(4) . .
C3 Os1 Fe1 C20 44.1(4) . .
C2 Os1 Fe1 C20 71(2) . .
C1 Os1 Fe1 C20 -51.2(5) . .
C42 Os1 Fe1 C20 -132.4(4) . .
C5 Os1 Fe1 C20 -123.0(11) . .
Fe1 Os1 Fe1 C20 -152.8(2) 2_657 .
Os1 Os1 Fe1 C20 -152.8(2) 2_657 .
C4 Os1 Fe1 C28 -105.8(4) . 2_657
C3 Os1 Fe1 C28 161.0(4) . 2_657
C2 Os1 Fe1 C28 -172(2) . 2_657
C1 Os1 Fe1 C28 65.7(4) . 2_657
C42 Os1 Fe1 C28 -15.6(4) . 2_657
C5 Os1 Fe1 C28 -6.1(11) . 2_657
Fe1 Os1 Fe1 C28 -35.92(19) 2_657 2_657
Os1 Os1 Fe1 C28 -35.92(19) 2_657 2_657
C4 Os1 Fe1 C24 -64.8(4) . 2_657
C3 Os1 Fe1 C24 -158.0(4) . 2_657
C2 Os1 Fe1 C24 -131(2) . 2_657
C1 Os1 Fe1 C24 106.7(5) . 2_657
C42 Os1 Fe1 C24 25.4(4) . 2_657
C5 Os1 Fe1 C24 34.8(11) . 2_657
Fe1 Os1 Fe1 C24 5.1(2) 2_657 2_657
Os1 Os1 Fe1 C24 5.1(2) 2_657 2_657
C4 Os1 Fe1 Fe1 -69.9(3) . 2_657
C3 Os1 Fe1 Fe1 -163.1(4) . 2_657
C2 Os1 Fe1 Fe1 -136(2) . 2_657
C1 Os1 Fe1 Fe1 101.6(4) . 2_657
C42 Os1 Fe1 Fe1 20.4(3) . 2_657
C5 Os1 Fe1 Fe1 29.8(11) . 2_657
Os1 Os1 Fe1 Fe1 0.0 2_657 2_657
C4 Os1 C1 O1 59(22) . .
C3 Os1 C1 O1 -68(20) . .
C2 Os1 C1 O1 -165(20) . .
C42 Os1 C1 O1 107(20) . .
C5 Os1 C1 O1 22(20) . .
Fe1 Os1 C1 O1 30(20) 2_657 .
Fe1 Os1 C1 O1 8(20) . .
Os1 Os1 C1 O1 18(20) 2_657 .
C4 Os1 C2 O2 67(34) . .
C3 Os1 C2 O2 159(34) . .
C1 Os1 C2 O2 -105(34) . .
C42 Os1 C2 O2 -24(34) . .
C5 Os1 C2 O2 -17(36) . .
Fe1 Os1 C2 O2 15(35) 2_657 .
Fe1 Os1 C2 O2 133(33) . .
Os1 Os1 C2 O2 54(35) 2_657 .
C4 Os1 C3 O3 177(100) . .
C2 Os1 C3 O3 84(21) . .
C1 Os1 C3 O3 -12(21) . .
C42 Os1 C3 O3 -64(23) . .
C5 Os1 C3 O3 -97(21) . .
Fe1 Os1 C3 O3 -107(21) 2_657 .
Fe1 Os1 C3 O3 -100(21) . .
Os1 Os1 C3 O3 -103(21) 2_657 .
C3 Os1 C4 O4 109(16) . .
C2 Os1 C4 O4 -155(16) . .
C1 Os1 C4 O4 -19(18) . .
C42 Os1 C4 O4 -66(16) . .
C5 Os1 C4 O4 18(16) . .
Fe1 Os1 C4 O4 11(16) 2_657 .
Fe1 Os1 C4 O4 32(16) . .
Os1 Os1 C4 O4 23(16) 2_657 .
C4 Os1 C5 C6 60.2(8) . .
C3 Os1 C5 C6 -31.3(8) . .
C2 Os1 C5 C6 145(3) . .
C1 Os1 C5 C6 -126.3(8) . .
C42 Os1 C5 C6 151.9(8) . .
Fe1 Os1 C5 C6 95.1(15) 2_657 .
Fe1 Os1 C5 C6 -18.7(7) . .
Os1 Os1 C5 C6 18.1(14) 2_657 .
Os1 C5 C6 C7 176.9(7) . .
C5 C6 C7 C8 -174.3(9) . .
C6 C7 C8 C9 170.6(8) . .
C7 C8 C9 C14 -71.2(12) . .
C7 C8 C9 C10 108.5(11) . .
C14 C9 C10 C11 0.5(14) . .
C8 C9 C10 C11 -179.3(8) . .
C9 C10 C11 C12 -2.4(14) . .
C10 C11 C12 C13 3.0(13) . .
C10 C11 C12 C15 -178.0(8) . .
C11 C12 C13 C14 -2.0(14) . .
C15 C12 C13 C14 179.1(9) . .
C10 C9 C14 C13 0.5(16) . .
C8 C9 C14 C13 -179.7(9) . .
C12 C13 C14 C9 0.3(17) . .
C11 C12 C15 C16 55.8(10) . .
C13 C12 C15 C16 -125.3(9) . .
C12 C15 C16 C17 172.5(6) . .
C15 C16 C17 C18 -177.9(6) . .
C16 C17 C18 C19 177.4(6) . .
C17 C18 C19 C23 158.6(6) . .
C17 C18 C19 C20 -24.7(10) . .
C17 C18 C19 Fe1 68.2(8) . .
C26 Fe1 C19 C23 -115.8(4) 2_657 .
C21 Fe1 C19 C23 80.9(4) . .
C22 Fe1 C19 C23 37.3(4) . .
C27 Fe1 C19 C23 -157.7(4) 2_657 .
C25 Fe1 C19 C23 -74.7(5) 2_657 .
C20 Fe1 C19 C23 118.3(6) . .
C28 Fe1 C19 C23 170.7(6) 2_657 .
C24 Fe1 C19 C23 -44.3(10) 2_657 .
Fe1 Fe1 C19 C23 -134.0(4) 2_657 .
Os1 Fe1 C19 C23 -146.9(5) . .
C23 Fe1 C19 C20 -118.3(6) . .
C26 Fe1 C19 C20 125.9(4) 2_657 .
C21 Fe1 C19 C20 -37.4(4) . .
C22 Fe1 C19 C20 -81.0(4) . .
C27 Fe1 C19 C20 84.0(4) 2_657 .
C25 Fe1 C19 C20 167.0(4) 2_657 .
C28 Fe1 C19 C20 52.4(8) 2_657 .
C24 Fe1 C19 C20 -162.6(7) 2_657 .
Fe1 Fe1 C19 C20 107.7(4) 2_657 .
Os1 Fe1 C19 C20 94.8(4) . .
C23 Fe1 C19 C18 119.5(7) . .
C26 Fe1 C19 C18 3.6(6) 2_657 .
C21 Fe1 C19 C18 -159.7(6) . .
C22 Fe1 C19 C18 156.7(6) . .
C27 Fe1 C19 C18 -38.3(7) 2_657 .
C25 Fe1 C19 C18 44.7(6) 2_657 .
C20 Fe1 C19 C18 -122.3(7) . .
C28 Fe1 C19 C18 -69.9(9) 2_657 .
C24 Fe1 C19 C18 75.1(10) 2_657 .
Fe1 Fe1 C19 C18 -14.5(5) 2_657 .
Os1 Fe1 C19 C18 -27.5(4) . .
C23 C19 C20 C21 -1.2(7) . .
C18 C19 C20 C21 -178.4(6) . .
Fe1 C19 C20 C21 58.1(5) . .
C23 C19 C20 Fe1 -59.3(4) . .
C18 C19 C20 Fe1 123.5(7) . .
C23 Fe1 C20 C19 38.1(4) . .
C26 Fe1 C20 C19 -72.8(5) 2_657 .
C21 Fe1 C20 C19 120.2(6) . .
C22 Fe1 C20 C19 82.1(4) . .
C27 Fe1 C20 C19 -114.7(4) 2_657 .
C25 Fe1 C20 C19 -36.7(10) 2_657 .
C28 Fe1 C20 C19 -157.4(4) 2_657 .
C24 Fe1 C20 C19 166.4(6) 2_657 .
Fe1 Fe1 C20 C19 -78.4(4) 2_657 .
Os1 Fe1 C20 C19 -59.3(3) . .
C23 Fe1 C20 C21 -82.2(4) . .
C26 Fe1 C20 C21 167.0(4) 2_657 .
C22 Fe1 C20 C21 -38.1(4) . .
C27 Fe1 C20 C21 125.1(4) 2_657 .
C25 Fe1 C20 C21 -156.9(8) 2_657 .
C19 Fe1 C20 C21 -120.2(6) . .
C28 Fe1 C20 C21 82.4(5) 2_657 .
C24 Fe1 C20 C21 46.2(8) 2_657 .
Fe1 Fe1 C20 C21 161.4(4) 2_657 .
Os1 Fe1 C20 C21 -179.5(4) . .
C19 C20 C21 C22 1.5(7) . .
Fe1 C20 C21 C22 60.2(5) . .
C19 C20 C21 Fe1 -58.7(5) . .
C23 Fe1 C21 C22 -37.7(4) . .
C26 Fe1 C21 C22 -158.4(9) 2_657 .
C27 Fe1 C21 C22 166.2(4) 2_657 .
C25 Fe1 C21 C22 45.3(8) 2_657 .
C19 Fe1 C21 C22 -81.2(4) . .
C20 Fe1 C21 C22 -118.1(6) . .
C28 Fe1 C21 C22 124.6(4) 2_657 .
C24 Fe1 C21 C22 81.5(4) 2_657 .
Fe1 Fe1 C21 C22 -148.1(3) 2_657 .
Os1 Fe1 C21 C22 -117.6(4) . .
C23 Fe1 C21 C20 80.4(4) . .
C26 Fe1 C21 C20 -40.3(11) 2_657 .
C22 Fe1 C21 C20 118.1(6) . .
C27 Fe1 C21 C20 -75.7(5) 2_657 .
C25 Fe1 C21 C20 163.3(6) 2_657 .
C19 Fe1 C21 C20 36.9(4) . .
C28 Fe1 C21 C20 -117.3(4) 2_657 .
C24 Fe1 C21 C20 -160.4(4) 2_657 .
Fe1 Fe1 C21 C20 -30.0(6) 2_657 .
Os1 Fe1 C21 C20 0.5(4) . .
C20 C21 C22 C23 -1.2(7) . .
Fe1 C21 C22 C23 59.2(5) . .
C20 C21 C22 Fe1 -60.4(5) . .
C23 Fe1 C22 C21 119.3(6) . .
C26 Fe1 C22 C21 166.2(6) 2_657 .
C27 Fe1 C22 C21 -43.5(11) 2_657 .
C25 Fe1 C22 C21 -159.7(4) 2_657 .
C19 Fe1 C22 C21 82.3(4) . .
C20 Fe1 C22 C21 38.6(4) . .
C28 Fe1 C22 C21 -75.8(5) 2_657 .
C24 Fe1 C22 C21 -116.7(4) 2_657 .
Fe1 Fe1 C22 C21 108.3(6) 2_657 .
Os1 Fe1 C22 C21 78.5(4) . .
C26 Fe1 C22 C23 46.9(8) 2_657 .
C21 Fe1 C22 C23 -119.3(6) . .
C27 Fe1 C22 C23 -162.8(9) 2_657 .
C25 Fe1 C22 C23 81.1(4) 2_657 .
C19 Fe1 C22 C23 -37.0(4) . .
C20 Fe1 C22 C23 -80.7(4) . .
C28 Fe1 C22 C23 164.9(4) 2_657 .
C24 Fe1 C22 C23 124.0(4) 2_657 .
Fe1 Fe1 C22 C23 -11.0(8) 2_657 .
Os1 Fe1 C22 C23 -40.7(4) . .
C20 C19 C23 C22 0.5(7) . .
C18 C19 C23 C22 177.7(6) . .
Fe1 C19 C23 C22 -59.4(5) . .
C20 C19 C23 Fe1 59.8(4) . .
C18 C19 C23 Fe1 -122.9(6) . .
C21 C22 C23 C19 0.5(8) . .
Fe1 C22 C23 C19 59.8(5) . .
C21 C22 C23 Fe1 -59.4(5) . .
C26 Fe1 C23 C19 81.3(4) 2_657 .
C21 Fe1 C23 C19 -82.6(4) . .
C22 Fe1 C23 C19 -120.1(6) . .
C27 Fe1 C23 C19 49.0(8) 2_657 .
C25 Fe1 C23 C19 123.6(4) 2_657 .
C20 Fe1 C23 C19 -38.1(4) . .
C28 Fe1 C23 C19 -166.6(8) 2_657 .
C24 Fe1 C23 C19 164.4(4) 2_657 .
Fe1 Fe1 C23 C19 55.6(4) 2_657 .
Os1 Fe1 C23 C19 25.1(4) . .
C26 Fe1 C23 C22 -158.6(4) 2_657 .
C21 Fe1 C23 C22 37.5(4) . .
C27 Fe1 C23 C22 169.1(6) 2_657 .
C25 Fe1 C23 C22 -116.3(4) 2_657 .
C19 Fe1 C23 C22 120.1(6) . .
C20 Fe1 C23 C22 81.9(4) . .
C28 Fe1 C23 C22 -46.5(11) 2_657 .
C24 Fe1 C23 C22 -75.5(5) 2_657 .
Fe1 Fe1 C23 C22 175.7(3) 2_657 .
Os1 Fe1 C23 C22 145.2(4) . .
C28 C24 C25 C26 -0.4(7) . .
C29 C24 C25 C26 -175.6(6) . .
Fe1 C24 C25 C26 59.1(4) 2_657 .
C28 C24 C25 Fe1 -59.4(4) . 2_657
C29 C24 C25 Fe1 125.4(6) . 2_657
C24 C25 C26 C27 0.2(7) . .
Fe1 C25 C26 C27 59.8(5) 2_657 .
C24 C25 C26 Fe1 -59.6(4) . 2_657
C25 C26 C27 C28 0.1(7) . .
Fe1 C26 C27 C28 60.0(5) 2_657 .
C25 C26 C27 Fe1 -59.9(4) . 2_657
C26 C27 C28 C24 -0.3(7) . .
Fe1 C27 C28 C24 59.1(4) 2_657 .
C26 C27 C28 Fe1 -59.4(4) . 2_657
C25 C24 C28 C27 0.4(7) . .
C29 C24 C28 C27 175.5(6) . .
Fe1 C24 C28 C27 -58.8(4) 2_657 .
C25 C24 C28 Fe1 59.2(4) . 2_657
C29 C24 C28 Fe1 -125.8(7) . 2_657
C28 C24 C29 C30 32.6(10) . .
C25 C24 C29 C30 -153.2(6) . .
Fe1 C24 C29 C30 -61.6(8) 2_657 .
C24 C29 C30 C31 -179.3(6) . .
C29 C30 C31 C32 -178.5(7) . .
C30 C31 C32 C33 176.7(7) . .
C31 C32 C33 C38 141.7(8) . .
C31 C32 C33 C34 -44.0(11) . .
C38 C33 C34 C35 -0.1(14) . .
C32 C33 C34 C35 -174.6(9) . .
C33 C34 C35 C36 1.0(15) . .
C34 C35 C36 C37 -1.8(14) . .
C34 C35 C36 C39 -179.3(9) . .
C35 C36 C37 C38 1.7(15) . .
C39 C36 C37 C38 179.2(9) . .
C34 C33 C38 C37 0.0(13) . .
C32 C33 C38 C37 174.5(8) . .
C36 C37 C38 C33 -0.8(15) . .
C37 C36 C39 C40 -114.7(12) . .
C35 C36 C39 C40 62.8(12) . .
C36 C39 C40 C41 63.0(13) . .
C39 C40 C41 C42 -169.9(9) . .
C40 C41 C42 Os1 173.4(7) . .
C4 Os1 C42 C41 12.2(8) . .
C3 Os1 C42 C41 -107(4) . .
C2 Os1 C42 C41 105.5(8) . .
C1 Os1 C42 C41 -159.7(8) . .
C5 Os1 C42 C41 -73.7(8) . .
Fe1 Os1 C42 C41 -63.5(7) 2_657 .
Fe1 Os1 C42 C41 -71.3(8) . .
Os1 Os1 C42 C41 -67.9(8) 2_657 .
C60 C61 C62 C62 179(4) . 2_556
